data_7216781
loop_
_publ_author_name
'Lu, Norman'
'Lin, Kwan-Yu'
'Kung, Chih-Chieh'
'Jhuo, Jyun-Wei'
'Zhou, Yingjie'
'Liu, Jingjing'
'Sun, Luyi'

_publ_section_title
;
 Intercalated polyfluorinated Pd complexes in \a-zirconium phosphate for
 Sonogashira and Heck reactions
;
_journal_issue 52
_journal_name_full 'RSC Advances'
_journal_page_first 27329
_journal_paper_doi 10.1039/c4ra01830c
_journal_volume 4
_journal_year 2014
_chemical_formula_moiety 'C18 H16 Cl2 F8 N2 O2 Pd'
_chemical_formula_sum 'C18 H16 Cl2 F8 N2 O2 Pd'
_chemical_formula_weight 621.63
_chemical_melting_point 453.15
_chemical_name_systematic
;
 ?
;
_space_group_IT_number 2
_symmetry_cell_setting triclinic
_symmetry_space_group_name_Hall '-P 1'
_symmetry_space_group_name_H-M 'P -1'
_atom_sites_solution_hydrogens geom
_atom_sites_solution_primary direct
_atom_sites_solution_secondary difmap
_audit_creation_method SHELXL-97
_cell_angle_alpha 93.291(2)
_cell_angle_beta 111.2750(10)
_cell_angle_gamma 91.890(2)
_cell_formula_units_Z 2
_cell_length_a 9.3497(3)
_cell_length_b 9.9160(4)
_cell_length_c 12.4927(4)
_cell_measurement_reflns_used 5576
_cell_measurement_temperature 150.0(1)
_cell_measurement_theta_max 26.94
_cell_measurement_theta_min 2.34
_cell_volume 1075.70(7)
_computing_cell_refinement 'Bruker SMART'
_computing_data_collection 'Bruker SMART'
_computing_data_reduction 'Bruker SAINT'
_computing_molecular_graphics 'Ortep-3 for Windows (Farrugia, 1997)'
_computing_publication_material 'WinGX publication routines (Farrugia, 1999)'
_computing_structure_refinement 'SHELXL-97 (Sheldrick, 1997)'
_computing_structure_solution 'SIR92 (A. Altomare,G. Cascarano,C. Giacovazzo and A. Gualardi, 1993)'
_diffrn_ambient_temperature 150.0(1)
_diffrn_measured_fraction_theta_full 0.990
_diffrn_measured_fraction_theta_max 0.990
_diffrn_measurement_device_type 'CCD area detector'
_diffrn_measurement_method 'phi and omega scans'
_diffrn_radiation_monochromator graphite
_diffrn_radiation_source 'fine-focus sealed tube'
_diffrn_radiation_type MoK\a
_diffrn_radiation_wavelength 0.71073
_diffrn_reflns_av_R_equivalents 0.0375
_diffrn_reflns_av_sigmaI/netI 0.0369
_diffrn_reflns_limit_h_max 11
_diffrn_reflns_limit_h_min -11
_diffrn_reflns_limit_k_max 11
_diffrn_reflns_limit_k_min -11
_diffrn_reflns_limit_l_max 11
_diffrn_reflns_limit_l_min -14
_diffrn_reflns_number 13703
_diffrn_reflns_theta_full 25.02
_diffrn_reflns_theta_max 25.02
_diffrn_reflns_theta_min 1.75
_exptl_absorpt_coefficient_mu 1.199
_exptl_absorpt_correction_T_max 0.7455
_exptl_absorpt_correction_T_min 0.6328
_exptl_absorpt_correction_type multi-scan
_exptl_absorpt_process_details 'Bruker SADABS, 1996'
_exptl_crystal_colour orange
_exptl_crystal_density_diffrn 1.919
_exptl_crystal_density_meas 1.9
_exptl_crystal_density_method w/v
_exptl_crystal_description prism
_exptl_crystal_F_000 612
_exptl_crystal_size_max 0.10
_exptl_crystal_size_mid 0.08
_exptl_crystal_size_min 0.08
_refine_diff_density_max 0.725
_refine_diff_density_min -0.715
_refine_diff_density_rms 0.117
_refine_ls_extinction_method none
_refine_ls_goodness_of_fit_ref 1.119
_refine_ls_hydrogen_treatment constr
_refine_ls_matrix_type full
_refine_ls_number_parameters 298
_refine_ls_number_reflns 3757
_refine_ls_number_restraints 0
_refine_ls_restrained_S_all 1.119
_refine_ls_R_factor_all 0.0398
_refine_ls_R_factor_gt 0.0323
_refine_ls_shift/su_max 0.002
_refine_ls_shift/su_mean 0.000
_refine_ls_structure_factor_coef Fsqd
_refine_ls_weighting_details 'calc w=1/[\s^2^(Fo^2^)+(0.0594P)^2^+0.0000P] where P=(Fo^2^+2Fc^2^)/3'
_refine_ls_weighting_scheme calc
_refine_ls_wR_factor_gt 0.0860
_refine_ls_wR_factor_ref 0.0976
_reflns_number_gt 3281
_reflns_number_total 3757
_reflns_threshold_expression >2sigma(I)
_cod_data_source_file c4ra01830c2.cif
_cod_data_source_block i10773
_cod_depositor_comments
;
The following automatic conversions were performed:

'_chemical_melting_point' value '180 degree C' was changed to
'453.15' - it was converted from degrees Celsius(C) to
Kelvins(K).

'_symmetry_cell_setting' value 'Triclinic' changed to
'triclinic' according to
/usr/data/users/saulius/crontab/automatic-downloads/rss-feeds/RSC/lib/dictionaries/cif_core.dic
dictionary named 'cif_core.dic' version 2.4.2 from 2011-04-26.

Automatic conversion script
Id: cif_fix_values 2281 2013-09-26 08:29:07Z andrius 
;
_cod_original_sg_symbol_H-M P-1
_cod_database_code 7216781

loop_
_symmetry_equiv_pos_as_xyz
'x, y, z'
'-x, -y, -z'

loop_
_atom_site_label
_atom_site_type_symbol
_atom_site_fract_x
_atom_site_fract_y
_atom_site_fract_z
_atom_site_U_iso_or_equiv
_atom_site_adp_type
_atom_site_occupancy
_atom_site_symmetry_multiplicity
_atom_site_calc_flag
_atom_site_refinement_flags
Pd Pd -0.17884(3) 0.25670(3) 1.00144(2) 0.02124(12) Uani 1 1 d .
Cl1 Cl -0.30312(10) 0.38758(10) 1.09272(8) 0.0298(2) Uani 1 1 d .
Cl2 Cl -0.40284(10) 0.12935(10) 0.90886(8) 0.0302(2) Uani 1 1 d .
F1 F 0.0310(3) -0.3536(2) 0.5531(2) 0.0438(6) Uani 1 1 d .
F2 F 0.2389(3) -0.3904(2) 0.5166(2) 0.0397(6) Uani 1 1 d .
F3 F 0.0020(3) -0.2916(3) 0.3425(2) 0.0501(7) Uani 1 1 d .
F4 F 0.2169(3) -0.1672(3) 0.4087(2) 0.0441(6) Uani 1 1 d .
F5 F 0.5485(3) 0.9070(2) 1.4110(2) 0.0472(7) Uani 1 1 d .
F6 F 0.7906(3) 0.8736(2) 1.4976(2) 0.0428(6) Uani 1 1 d .
F7 F 0.7116(4) 0.6570(3) 1.5924(2) 0.0733(10) Uani 1 1 d .
F8 F 0.6260(3) 0.8453(3) 1.6336(2) 0.0505(7) Uani 1 1 d .
O1 O 0.1595(3) -0.1187(3) 0.6779(2) 0.0264(6) Uani 1 1 d .
O2 O 0.4990(3) 0.6369(3) 1.3190(2) 0.0272(6) Uani 1 1 d .
N1 N -0.0555(3) 0.1529(3) 0.9243(2) 0.0205(6) Uani 1 1 d .
N2 N 0.0290(3) 0.3566(3) 1.0812(2) 0.0210(7) Uani 1 1 d .
C1 C 0.0958(4) 0.1953(4) 0.9594(3) 0.0203(8) Uani 1 1 d .
C2 C 0.1924(4) 0.1341(4) 0.9133(3) 0.0225(8) Uani 1 1 d .
H2 H 0.2953 0.1642 0.9388 0.027 Uiso 1 1 calc R
C3 C 0.1379(4) 0.0283(4) 0.8296(3) 0.0219(8) Uani 1 1 d .
C4 C -0.0169(4) -0.0148(4) 0.7937(3) 0.0235(8) Uani 1 1 d .
H4 H -0.0573 -0.0860 0.7377 0.028 Uiso 1 1 calc R
C5 C -0.1091(4) 0.0499(4) 0.8428(3) 0.0244(8) Uani 1 1 d .
H5 H -0.2124 0.0212 0.8184 0.029 Uiso 1 1 calc R
C6 C 0.1422(4) 0.3104(4) 1.0479(3) 0.0202(8) Uani 1 1 d .
C7 C 0.2905(4) 0.3687(4) 1.0959(3) 0.0211(8) Uani 1 1 d .
H7 H 0.3677 0.3346 1.0735 0.025 Uiso 1 1 calc R
C8 C 0.3237(4) 0.4779(4) 1.1771(3) 0.0225(8) Uani 1 1 d .
C9 C 0.2062(4) 0.5243(4) 1.2097(3) 0.0243(8) Uani 1 1 d .
H9 H 0.2248 0.5976 1.2639 0.029 Uiso 1 1 calc R
C10 C 0.0611(4) 0.4608(4) 1.1609(3) 0.0252(8) Uani 1 1 d .
H10 H -0.0168 0.4913 1.1842 0.030 Uiso 1 1 calc R
C11 C 0.2448(4) -0.0413(4) 0.7824(3) 0.0237(8) Uani 1 1 d .
H11A H 0.3129 0.0256 0.7685 0.028 Uiso 1 1 calc R
H11B H 0.3074 -0.1001 0.8382 0.028 Uiso 1 1 calc R
C12 C 0.2524(4) -0.2101(4) 0.6480(3) 0.0284(9) Uani 1 1 d .
H12A H 0.2956 -0.2695 0.7093 0.034 Uiso 1 1 calc R
H12B H 0.3362 -0.1615 0.6357 0.034 Uiso 1 1 calc R
C13 C 0.1537(4) -0.2914(4) 0.5391(3) 0.0291(9) Uani 1 1 d .
C14 C 0.0952(5) -0.2102(4) 0.4342(3) 0.0346(10) Uani 1 1 d .
H14 H 0.0402 -0.1332 0.4490 0.042 Uiso 1 1 calc R
C15 C 0.4823(4) 0.5444(4) 1.2236(3) 0.0233(8) Uani 1 1 d .
H15A H 0.5573 0.4762 1.2475 0.028 Uiso 1 1 calc R
H15B H 0.5010 0.5921 1.1639 0.028 Uiso 1 1 calc R
C16 C 0.6444(4) 0.7077(4) 1.3578(3) 0.0271(9) Uani 1 1 d .
H16A H 0.6588 0.7530 1.2954 0.033 Uiso 1 1 calc R
H16B H 0.7256 0.6457 1.3863 0.033 Uiso 1 1 calc R
C17 C 0.6479(4) 0.8093(4) 1.4528(3) 0.0280(9) Uani 1 1 d .
C18 C 0.6103(5) 0.7496(4) 1.5484(3) 0.0387(10) Uani 1 1 d .
H18 H 0.5055 0.7079 1.5185 0.046 Uiso 1 1 calc R

loop_
_atom_site_aniso_label
_atom_site_aniso_U_11
_atom_site_aniso_U_22
_atom_site_aniso_U_33
_atom_site_aniso_U_23
_atom_site_aniso_U_13
_atom_site_aniso_U_12
Pd 0.01595(17) 0.0279(2) 0.02149(18) 0.00092(12) 0.00885(12) 0.00177(12)
Cl1 0.0246(5) 0.0385(6) 0.0320(5) 0.0003(4) 0.0171(4) 0.0054(4)
Cl2 0.0165(4) 0.0401(6) 0.0327(5) -0.0014(4) 0.0082(4) -0.0023(4)
F1 0.0427(15) 0.0406(15) 0.0531(15) -0.0125(12) 0.0272(12) -0.0157(12)
F2 0.0504(15) 0.0307(14) 0.0413(13) -0.0077(11) 0.0217(11) 0.0098(11)
F3 0.0425(15) 0.0638(19) 0.0340(13) -0.0178(12) 0.0055(11) 0.0020(13)
F4 0.0449(15) 0.0555(17) 0.0384(14) 0.0081(12) 0.0225(12) 0.0026(12)
F5 0.0510(16) 0.0372(15) 0.0441(14) -0.0054(11) 0.0066(12) 0.0158(12)
F6 0.0334(13) 0.0454(15) 0.0453(14) -0.0180(12) 0.0138(11) -0.0147(11)
F7 0.120(3) 0.066(2) 0.0501(17) 0.0255(15) 0.0440(18) 0.040(2)
F8 0.0452(15) 0.0690(19) 0.0363(14) -0.0190(13) 0.0176(11) -0.0029(13)
O1 0.0225(13) 0.0299(15) 0.0258(13) -0.0085(11) 0.0090(11) 0.0023(11)
O2 0.0200(13) 0.0338(16) 0.0261(14) -0.0133(11) 0.0094(11) -0.0050(11)
N1 0.0167(15) 0.0263(17) 0.0182(15) -0.0001(13) 0.0065(12) -0.0004(13)
N2 0.0190(15) 0.0271(18) 0.0198(15) 0.0017(13) 0.0103(12) 0.0047(13)
C1 0.0201(18) 0.0205(19) 0.0208(18) 0.0007(15) 0.0082(15) 0.0005(15)
C2 0.0182(18) 0.028(2) 0.0236(19) 0.0034(16) 0.0104(15) -0.0009(15)
C3 0.0198(18) 0.026(2) 0.0194(18) 0.0008(15) 0.0065(15) 0.0014(15)
C4 0.0214(19) 0.023(2) 0.0232(19) -0.0038(15) 0.0066(15) -0.0031(15)
C5 0.0210(19) 0.027(2) 0.0228(19) -0.0028(16) 0.0065(15) -0.0036(16)
C6 0.0217(19) 0.023(2) 0.0172(17) 0.0020(15) 0.0088(14) 0.0011(15)
C7 0.0166(18) 0.026(2) 0.0221(18) -0.0017(15) 0.0093(15) 0.0018(15)
C8 0.0214(19) 0.027(2) 0.0210(19) 0.0038(15) 0.0101(15) 0.0026(15)
C9 0.027(2) 0.022(2) 0.027(2) -0.0034(16) 0.0133(16) 0.0016(16)
C10 0.027(2) 0.029(2) 0.0230(19) 0.0002(16) 0.0139(16) 0.0067(16)
C11 0.0199(18) 0.025(2) 0.0231(19) -0.0055(16) 0.0061(15) -0.0034(15)
C12 0.029(2) 0.028(2) 0.030(2) -0.0036(17) 0.0128(17) 0.0032(17)
C13 0.030(2) 0.027(2) 0.035(2) -0.0069(17) 0.0187(18) 0.0001(17)
C14 0.030(2) 0.043(3) 0.028(2) -0.0097(18) 0.0094(17) 0.0063(19)
C15 0.0214(19) 0.023(2) 0.0250(19) -0.0074(16) 0.0084(15) 0.0016(15)
C16 0.024(2) 0.029(2) 0.027(2) -0.0047(16) 0.0090(16) -0.0029(16)
C17 0.022(2) 0.028(2) 0.032(2) -0.0017(17) 0.0068(16) -0.0001(16)
C18 0.039(2) 0.042(3) 0.033(2) -0.012(2) 0.0138(19) -0.002(2)

loop_
_atom_type_symbol
_atom_type_description
_atom_type_scat_dispersion_real
_atom_type_scat_dispersion_imag
_atom_type_scat_source
Pd Pd -0.9988 1.0072 'International Tables Vol C Tables 4.2.6.8 and 6.1.1.4'
Cl Cl 0.1484 0.1585 'International Tables Vol C Tables 4.2.6.8 and 6.1.1.4'
F F 0.0171 0.0103 'International Tables Vol C Tables 4.2.6.8 and 6.1.1.4'
O O 0.0106 0.0060 'International Tables Vol C Tables 4.2.6.8 and 6.1.1.4'
N N 0.0061 0.0033 'International Tables Vol C Tables 4.2.6.8 and 6.1.1.4'
C C 0.0033 0.0016 'International Tables Vol C Tables 4.2.6.8 and 6.1.1.4'
H H 0.0000 0.0000 'International Tables Vol C Tables 4.2.6.8 and 6.1.1.4'

loop_
_geom_angle_atom_site_label_1
_geom_angle_atom_site_label_2
_geom_angle_atom_site_label_3
_geom_angle
N1 Pd N2 80.65(12)
N1 Pd Cl2 95.10(9)
N2 Pd Cl2 175.35(9)
N1 Pd Cl1 175.42(8)
N2 Pd Cl1 95.00(9)
Cl2 Pd Cl1 89.29(4)
C12 O1 C11 110.8(3)
C16 O2 C15 110.5(3)
C5 N1 C1 118.6(3)
C5 N1 Pd 126.3(2)
C1 N1 Pd 115.1(2)
C10 N2 C6 119.3(3)
C10 N2 Pd 126.0(2)
C6 N2 Pd 114.6(2)
N1 C1 C2 121.1(3)
N1 C1 C6 114.2(3)
C2 C1 C6 124.7(3)
C1 C2 C3 120.6(3)
C1 C2 H2 119.7
C3 C2 H2 119.7
C2 C3 C4 118.3(3)
C2 C3 C11 120.4(3)
C4 C3 C11 121.3(3)
C5 C4 C3 118.9(3)
C5 C4 H4 120.5
C3 C4 H4 120.5
N1 C5 C4 122.6(3)
N1 C5 H5 118.7
C4 C5 H5 118.7
N2 C6 C7 120.8(3)
N2 C6 C1 115.4(3)
C7 C6 C1 123.7(3)
C6 C7 C8 120.0(3)
C6 C7 H7 120.0
C8 C7 H7 120.0
C7 C8 C9 118.3(3)
C7 C8 C15 119.4(3)
C9 C8 C15 122.2(3)
C10 C9 C8 119.3(3)
C10 C9 H9 120.3
C8 C9 H9 120.3
N2 C10 C9 122.2(3)
N2 C10 H10 118.9
C9 C10 H10 118.9
O1 C11 C3 110.2(3)
O1 C11 H11A 109.6
C3 C11 H11A 109.6
O1 C11 H11B 109.6
C3 C11 H11B 109.6
H11A C11 H11B 108.1
O1 C12 C13 107.9(3)
O1 C12 H12A 110.1
C13 C12 H12A 110.1
O1 C12 H12B 110.1
C13 C12 H12B 110.1
H12A C12 H12B 108.4
F1 C13 F2 107.2(3)
F1 C13 C12 110.7(3)
F2 C13 C12 108.1(3)
F1 C13 C14 108.3(3)
F2 C13 C14 107.8(3)
C12 C13 C14 114.4(3)
F4 C14 F3 107.2(3)
F4 C14 C13 108.3(3)
F3 C14 C13 109.5(3)
F4 C14 H14 110.6
F3 C14 H14 110.6
C13 C14 H14 110.6
O2 C15 C8 110.1(3)
O2 C15 H15A 109.6
C8 C15 H15A 109.6
O2 C15 H15B 109.6
C8 C15 H15B 109.6
H15A C15 H15B 108.1
O2 C16 C17 106.8(3)
O2 C16 H16A 110.4
C17 C16 H16A 110.4
O2 C16 H16B 110.4
C17 C16 H16B 110.4
H16A C16 H16B 108.6
F5 C17 F6 105.9(3)
F5 C17 C16 110.9(3)
F6 C17 C16 108.4(3)
F5 C17 C18 107.8(3)
F6 C17 C18 109.2(3)
C16 C17 C18 114.2(3)
F7 C18 F8 107.5(3)
F7 C18 C17 107.8(3)
F8 C18 C17 110.6(4)
F7 C18 H18 110.3
F8 C18 H18 110.3
C17 C18 H18 110.3

loop_
_geom_bond_atom_site_label_1
_geom_bond_atom_site_label_2
_geom_bond_distance
Pd N1 2.022(3)
Pd N2 2.027(3)
Pd Cl2 2.2844(9)
Pd Cl1 2.2860(10)
F1 C13 1.356(4)
F2 C13 1.364(4)
F3 C14 1.358(4)
F4 C14 1.352(5)
F5 C17 1.356(4)
F6 C17 1.365(4)
F7 C18 1.334(5)
F8 C18 1.348(5)
O1 C12 1.401(4)
O1 C11 1.422(4)
O2 C16 1.413(4)
O2 C15 1.419(4)
N1 C5 1.345(5)
N1 C1 1.363(4)
N2 C10 1.339(5)
N2 C6 1.354(4)
C1 C2 1.374(5)
C1 C6 1.479(5)
C2 C3 1.380(5)
C2 H2 0.9300
C3 C4 1.394(5)
C3 C11 1.500(5)
C4 C5 1.380(5)
C4 H4 0.9300
C5 H5 0.9300
C6 C7 1.386(5)
C7 C8 1.386(5)
C7 H7 0.9300
C8 C9 1.387(5)
C8 C15 1.496(5)
C9 C10 1.381(5)
C9 H9 0.9300
C10 H10 0.9300
C11 H11A 0.9700
C11 H11B 0.9700
C12 C13 1.505(5)
C12 H12A 0.9700
C12 H12B 0.9700
C13 C14 1.515(6)
C14 H14 0.9800
C15 H15A 0.9700
C15 H15B 0.9700
C16 C17 1.502(5)
C16 H16A 0.9700
C16 H16B 0.9700
C17 C18 1.508(6)
C18 H18 0.9800
